data_4311028
loop_
_publ_author_name
'Nathan A. Eckert'
'Jeremy M. Smith'
'Rene J. Lachicotte'
'Patrick L. Holland'

_publ_section_title
;
 Low-Coordinate Iron(II) Amido Complexes of \b-Diketiminates: Synthesis,
 Structure, and Reactivity
;
_journal_name_full 'Inorganic Chemistry'
_journal_page_first 3306
_journal_page_last 3321
_journal_paper_doi 10.1021/ic035483x
_journal_volume 43
_journal_year 2004
_chemical_formula_sum 'C33 H50 Fe N2 O'
_chemical_formula_weight 546.60
_chemical_name_common holne56
_chemical_name_systematic
;
 ?
;
_space_group_IT_number 33
_symmetry_cell_setting orthorhombic
_symmetry_space_group_name_Hall 'P 2c -2n'
_symmetry_space_group_name_H-M 'P n a 21'
_atom_sites_solution_hydrogens geom
_atom_sites_solution_primary direct
_atom_sites_solution_secondary difmap
_audit_creation_method SHELXL-97
_cell_angle_alpha 90.00
_cell_angle_beta 90.00
_cell_angle_gamma 90.00
_cell_formula_units_Z 4
_cell_length_a 18.0746(14)
_cell_length_b 8.7561(7)
_cell_length_c 21.0325(16)
_cell_measurement_reflns_used 6943
_cell_measurement_temperature 193(2)
_cell_measurement_theta_max 28
_cell_measurement_theta_min 2
_cell_volume 3328.7(4)
_computing_structure_refinement 'SHELXL-97 (Sheldrick, 1997)'
_diffrn_ambient_temperature 193(2)
_diffrn_measured_fraction_theta_full 0.994
_diffrn_measured_fraction_theta_max 0.994
_diffrn_radiation_monochromator graphite
_diffrn_radiation_source 'fine-focus sealed tube'
_diffrn_radiation_type MoK\a
_diffrn_radiation_wavelength 0.71073
_diffrn_reflns_av_R_equivalents 0.0256
_diffrn_reflns_av_sigmaI/netI 0.0294
_diffrn_reflns_limit_h_max 23
_diffrn_reflns_limit_h_min -23
_diffrn_reflns_limit_k_max 11
_diffrn_reflns_limit_k_min -11
_diffrn_reflns_limit_l_max 28
_diffrn_reflns_limit_l_min -27
_diffrn_reflns_number 28447
_diffrn_reflns_theta_full 28.29
_diffrn_reflns_theta_max 28.29
_diffrn_reflns_theta_min 1.94
_exptl_absorpt_coefficient_mu 0.477
_exptl_absorpt_correction_T_max 0.99
_exptl_absorpt_correction_T_min 0.91
_exptl_absorpt_correction_type empirical
_exptl_absorpt_process_details SADABS
_exptl_crystal_colour yellow
_exptl_crystal_density_diffrn 1.091
_exptl_crystal_density_method 'not measured'
_exptl_crystal_description block
_exptl_crystal_F_000 1184
_exptl_crystal_size_max 0.4
_exptl_crystal_size_mid 0.4
_exptl_crystal_size_min 0.2
_refine_diff_density_max 0.272
_refine_diff_density_min -0.173
_refine_diff_density_rms 0.038
_refine_ls_abs_structure_details 'Flack H D (1983), Acta Cryst. A39, 876-881'
_refine_ls_abs_structure_Flack 0.00
_refine_ls_extinction_method none
_refine_ls_goodness_of_fit_ref 1.005
_refine_ls_hydrogen_treatment mixed
_refine_ls_matrix_type full
_refine_ls_number_parameters 396
_refine_ls_number_reflns 8069
_refine_ls_number_restraints 1
_refine_ls_restrained_S_all 1.005
_refine_ls_R_factor_all 0.0633
_refine_ls_R_factor_gt 0.0352
_refine_ls_shift/su_max 1.600
_refine_ls_shift/su_mean 0.255
_refine_ls_structure_factor_coef Fsqd
_refine_ls_weighting_details 'calc w=1/[\s^2^(Fo^2^)+(0.0472P)^2^+0.5653P] where P=(Fo^2^+2Fc^2^)/3'
_refine_ls_weighting_scheme calc
_refine_ls_wR_factor_gt 0.0840
_refine_ls_wR_factor_ref 0.0972
_reflns_number_gt 5769
_reflns_number_total 8069
_reflns_threshold_expression >2sigma(I)
_cod_data_source_file ic035483xsi20031224_095602_10.cif
_cod_data_source_block L(Me)FeOtBu
_cod_database_code 4311028

loop_
_symmetry_equiv_pos_as_xyz
'x, y, z'
'-x, -y, z+1/2'
'-x+1/2, y+1/2, z+1/2'
'x+1/2, -y+1/2, z'

loop_
_atom_site_label
_atom_site_type_symbol
_atom_site_fract_x
_atom_site_fract_y
_atom_site_fract_z
_atom_site_U_iso_or_equiv
_atom_site_adp_type
_atom_site_occupancy
_atom_site_symmetry_multiplicity
_atom_site_calc_flag
_atom_site_refinement_flags
_atom_site_disorder_assembly
_atom_site_disorder_group
Fe01 Fe 0.377325(12) 0.42272(3) 0.20400(8) 0.03780(8) Uani 1 1 d . . .
C212 C 0.3436(4) 0.3645(8) 0.0707(2) 0.0429(14) Uani 1 1 d . . .
C292 C 0.1800(6) 0.6072(13) 0.0298(5) 0.141(4) Uani 1 1 d . A .
H00A H 0.1969 0.6764 -0.0038 0.212 Uiso 1 1 calc R . .
H00B H 0.1394 0.6553 0.0534 0.212 Uiso 1 1 calc R . .
H00C H 0.1625 0.5117 0.0108 0.212 Uiso 1 1 calc R . .
C31 C 0.24254(9) 0.1746(2) 0.2052(4) 0.0388(4) Uani 1 1 d . A .
H008 H 0.2036 0.1018 0.2064 0.047 Uiso 1 1 calc R . .
C62 C 0.4031(4) 0.2926(7) 0.3653(3) 0.0478(15) Uani 1 1 d . A .
C262 C 0.4042(3) 0.2842(7) 0.0447(3) 0.0472(15) Uani 1 1 d . A .
C242 C 0.3948(5) 0.4602(10) -0.0446(3) 0.072(2) Uani 1 1 d . A .
H012 H 0.4109 0.4919 -0.0855 0.086 Uiso 1 1 calc R . .
C22 C 0.3090(4) 0.4893(8) 0.3637(3) 0.0494(16) Uani 1 1 d . A .
C51 C 0.2304(3) 0.1527(7) 0.0863(3) 0.0496(15) Uani 1 1 d . A .
H01A H 0.2681 0.1251 0.0548 0.074 Uiso 1 1 calc R . .
H01B H 0.1969 0.2290 0.0681 0.074 Uiso 1 1 calc R . .
H01C H 0.2022 0.0616 0.0983 0.074 Uiso 1 1 calc R . .
C52 C 0.4258(4) 0.3430(10) 0.4233(3) 0.070(2) Uani 1 1 d . . .
H015 H 0.4643 0.2897 0.4446 0.084 Uiso 1 1 calc R . .
C222 C 0.3091(4) 0.4885(7) 0.0409(3) 0.0504(15) Uani 1 1 d . A .
C12 C 0.3438(3) 0.3637(7) 0.3346(2) 0.0362(12) Uani 1 1 d . . .
C322 C 0.4400(6) 0.0130(9) 0.0291(4) 0.110(3) Uani 1 1 d . A .
H01D H 0.4626 0.0407 -0.0117 0.164 Uiso 1 1 calc R . .
H01E H 0.3888 -0.0193 0.0221 0.164 Uiso 1 1 calc R . .
H01F H 0.4680 -0.0710 0.0483 0.164 Uiso 1 1 calc R . .
C232 C 0.3383(5) 0.5339(9) -0.0170(3) 0.066(2) Uani 1 1 d . . .
H019 H 0.3175 0.6202 -0.0379 0.079 Uiso 1 1 calc R A .
C72 C 0.2461(4) 0.5674(9) 0.3361(4) 0.070(2) Uani 1 1 d . . .
H020 H 0.2283 0.5018 0.3003 0.085 Uiso 1 1 calc R A .
C32 C 0.3343(5) 0.5395(9) 0.4234(4) 0.0640(19) Uani 1 1 d . . .
H021 H 0.3100 0.6220 0.4441 0.077 Uiso 1 1 calc R A .
C41 C 0.2669(3) 0.2172(6) 0.1436(2) 0.0345(11) Uani 1 1 d . . .
C252 C 0.4298(4) 0.3410(8) -0.0157(3) 0.0570(17) Uani 1 1 d . . .
H023 H 0.4715 0.2951 -0.0356 0.068 Uiso 1 1 calc R A .
C122 C 0.5196(4) 0.1898(11) 0.3084(5) 0.115(3) Uani 1 1 d . A .
H02A H 0.5499 0.2292 0.3434 0.172 Uiso 1 1 calc R . .
H02B H 0.5156 0.2676 0.2751 0.172 Uiso 1 1 calc R . .
H02C H 0.5428 0.0979 0.2909 0.172 Uiso 1 1 calc R . .
C11 C 0.2271(3) 0.1510(8) 0.3211(2) 0.0501(16) Uani 1 1 d . A .
H02D H 0.2144 0.2306 0.3520 0.075 Uiso 1 1 calc R . .
H02E H 0.2596 0.0755 0.3412 0.075 Uiso 1 1 calc R . .
H02F H 0.1818 0.1007 0.3064 0.075 Uiso 1 1 calc R . .
C42 C 0.3946(5) 0.4693(10) 0.4523(3) 0.072(2) Uani 1 1 d . A .
H026 H 0.4140 0.5073 0.4912 0.087 Uiso 1 1 calc R . .
C302 C 0.4413(4) 0.1575(9) 0.0756(3) 0.0583(18) Uani 1 1 d . . .
H027 H 0.4149 0.1317 0.1160 0.070 Uiso 1 1 calc R A .
C102 C 0.4415(4) 0.1500(10) 0.3335(4) 0.064(2) Uani 1 1 d . . .
H028 H 0.4113 0.1265 0.2949 0.077 Uiso 1 1 calc R A .
C312 C 0.5212(4) 0.1973(11) 0.0904(5) 0.127(4) Uani 1 1 d . A .
H02G H 0.5492 0.2054 0.0506 0.190 Uiso 1 1 calc R . .
H02H H 0.5429 0.1171 0.1170 0.190 Uiso 1 1 calc R . .
H02I H 0.5232 0.2950 0.1130 0.190 Uiso 1 1 calc R . .
C272 C 0.2440(4) 0.5734(8) 0.0752(4) 0.062(2) Uani 1 1 d . . .
H030 H 0.2253 0.5068 0.1102 0.074 Uiso 1 1 calc R A .
C92 C 0.2714(5) 0.7254(11) 0.3052(6) 0.125(4) Uani 1 1 d . A .
H03A H 0.3149 0.7084 0.2783 0.188 Uiso 1 1 calc R . .
H03B H 0.2839 0.7979 0.3391 0.188 Uiso 1 1 calc R . .
H03C H 0.2310 0.7669 0.2794 0.188 Uiso 1 1 calc R . .
C282 C 0.2689(4) 0.7144(11) 0.1022(6) 0.119(4) Uani 1 1 d . A .
H03D H 0.2261 0.7746 0.1160 0.179 Uiso 1 1 calc R . .
H03E H 0.2969 0.7719 0.0703 0.179 Uiso 1 1 calc R . .
H03F H 0.3007 0.6931 0.1388 0.179 Uiso 1 1 calc R . .
C112 C 0.4408(5) 0.0110(9) 0.3713(3) 0.089(2) Uani 1 1 d . A .
H03G H 0.3917 -0.0029 0.3901 0.134 Uiso 1 1 calc R . .
H03H H 0.4778 0.0186 0.4051 0.134 Uiso 1 1 calc R . .
H03I H 0.4523 -0.0766 0.3440 0.134 Uiso 1 1 calc R . .
C82 C 0.1808(5) 0.5834(10) 0.3826(5) 0.102(2) Uani 1 1 d . A .
H04A H 0.1938 0.6564 0.4161 0.153 Uiso 1 1 calc R . .
H04B H 0.1700 0.4838 0.4017 0.153 Uiso 1 1 calc R . .
H04C H 0.1371 0.6201 0.3596 0.153 Uiso 1 1 calc R . .
C21 C 0.2674(3) 0.2241(6) 0.2638(2) 0.0382(12) Uani 1 1 d . . .
N1 N 0.3228(2) 0.3192(5) 0.2727(2) 0.0347(10) Uani 1 1 d . A .
N2 N 0.3205(2) 0.3219(5) 0.13527(18) 0.0345(10) Uani 1 1 d . A .
O1 O 0.4458(6) 0.5629(12) 0.1919(5) 0.061(2) Uani 0.529(12) 1 d P A 1
C23 C 0.5737(7) 0.621(2) 0.1882(9) 0.157(12) Uani 0.529(12) 1 d P A 1
H23A H 0.5874 0.5163 0.1991 0.236 Uiso 0.529(12) 1 calc PR A 1
H23B H 0.6122 0.6916 0.2029 0.236 Uiso 0.529(12) 1 calc PR A 1
H23C H 0.5683 0.6304 0.1420 0.236 Uiso 0.529(12) 1 calc PR A 1
C13 C 0.5013(8) 0.6610(14) 0.2197(10) 0.059(3) Uani 0.529(12) 1 d P A 1
C33 C 0.4755(9) 0.8241(19) 0.2113(11) 0.132(6) Uani 0.529(12) 1 d P A 1
H33A H 0.5078 0.8764 0.1809 0.198 Uiso 0.529(12) 1 calc PR A 1
H33B H 0.4774 0.8771 0.2524 0.198 Uiso 0.529(12) 1 calc PR A 1
H33C H 0.4246 0.8246 0.1953 0.198 Uiso 0.529(12) 1 calc PR A 1
C43 C 0.5112(12) 0.623(2) 0.2871(7) 0.156(8) Uani 0.529(12) 1 d P A 1
H43A H 0.5365 0.7073 0.3087 0.233 Uiso 0.529(12) 1 calc PR A 1
H43B H 0.5411 0.5299 0.2908 0.233 Uiso 0.529(12) 1 calc PR A 1
H43C H 0.4628 0.6062 0.3068 0.233 Uiso 0.529(12) 1 calc PR A 1
O2 O 0.4550(7) 0.5472(14) 0.2168(7) 0.075(3) Uani 0.471(12) 1 d P A 2
C14 C 0.5068(7) 0.6342(14) 0.1162(6) 0.070(4) Uani 0.471(12) 1 d P A 2
H14A H 0.4601 0.6526 0.0937 0.106 Uiso 0.471(12) 1 calc PR A 2
H14B H 0.5228 0.5287 0.1089 0.106 Uiso 0.471(12) 1 calc PR A 2
H14C H 0.5447 0.7045 0.1003 0.106 Uiso 0.471(12) 1 calc PR A 2
C24 C 0.5652(10) 0.6768(14) 0.2293(18) 0.149(13) Uani 0.471(12) 1 d P A 2
H24A H 0.5535 0.6642 0.2745 0.224 Uiso 0.471(12) 1 calc PR A 2
H24B H 0.5868 0.7780 0.2223 0.224 Uiso 0.471(12) 1 calc PR A 2
H24C H 0.6006 0.5981 0.2163 0.224 Uiso 0.471(12) 1 calc PR A 2
C34 C 0.4548(7) 0.813(2) 0.2006(10) 0.092(4) Uani 0.471(12) 1 d P A 2
H34A H 0.4131 0.7975 0.2297 0.138 Uiso 0.471(12) 1 calc PR A 2
H34B H 0.4364 0.8509 0.1597 0.138 Uiso 0.471(12) 1 calc PR A 2
H34C H 0.4891 0.8877 0.2189 0.138 Uiso 0.471(12) 1 calc PR A 2
C44 C 0.4951(9) 0.661(2) 0.1904(7) 0.061(5) Uani 0.471(12) 1 d P A 2

loop_
_atom_site_aniso_label
_atom_site_aniso_U_11
_atom_site_aniso_U_22
_atom_site_aniso_U_33
_atom_site_aniso_U_23
_atom_site_aniso_U_13
_atom_site_aniso_U_12
Fe01 0.03792(13) 0.04490(14) 0.03056(12) -0.0006(5) 0.0009(5) -0.00641(10)
C212 0.045(3) 0.061(4) 0.022(2) 0.002(2) -0.001(2) -0.017(3)
C292 0.082(5) 0.234(10) 0.108(7) 0.055(7) -0.022(5) 0.059(6)
C31 0.0382(8) 0.0437(9) 0.0344(10) 0.004(3) 0.008(3) -0.0074(7)
C62 0.053(3) 0.059(3) 0.031(3) -0.005(2) 0.005(2) -0.003(3)
C262 0.036(3) 0.070(4) 0.035(3) -0.012(3) 0.011(2) -0.010(3)
C242 0.069(5) 0.117(6) 0.028(3) -0.001(3) 0.009(3) -0.032(5)
C22 0.053(4) 0.066(4) 0.029(2) -0.015(3) 0.003(2) -0.007(3)
C51 0.052(4) 0.052(3) 0.045(3) -0.003(3) -0.003(3) -0.015(3)
C52 0.046(3) 0.109(6) 0.056(4) 0.014(4) -0.014(3) -0.011(4)
C222 0.049(4) 0.053(4) 0.049(3) 0.007(3) -0.015(3) -0.005(3)
C12 0.036(3) 0.045(3) 0.027(2) -0.002(2) 0.005(2) 0.003(3)
C322 0.162(8) 0.066(4) 0.101(5) -0.009(4) 0.034(5) 0.036(5)
C232 0.079(5) 0.083(5) 0.036(3) 0.023(3) -0.014(3) -0.024(4)
C72 0.075(5) 0.072(4) 0.064(4) -0.029(3) 0.012(4) 0.001(3)
C32 0.070(5) 0.074(4) 0.047(4) -0.023(3) 0.009(4) -0.008(4)
C41 0.031(2) 0.037(3) 0.036(2) -0.004(2) 0.000(2) -0.003(2)
C252 0.063(4) 0.085(4) 0.023(2) -0.003(3) 0.009(2) -0.023(3)
C122 0.082(6) 0.116(7) 0.147(7) 0.009(5) 0.036(5) 0.000(4)
C11 0.050(3) 0.075(4) 0.026(3) 0.006(3) 0.006(2) -0.008(3)
C42 0.092(5) 0.085(4) 0.040(4) -0.031(3) 0.002(3) -0.034(4)
C302 0.053(4) 0.075(5) 0.046(4) -0.004(3) 0.010(3) 0.016(4)
C102 0.056(4) 0.084(5) 0.052(4) 0.007(4) -0.012(3) 0.016(4)
C312 0.061(4) 0.139(7) 0.180(9) 0.036(6) -0.032(4) 0.034(4)
C272 0.050(4) 0.063(4) 0.072(4) 0.017(3) 0.003(3) 0.023(3)
C92 0.143(7) 0.060(4) 0.172(10) 0.039(5) -0.023(7) 0.011(4)
C282 0.074(4) 0.100(6) 0.184(11) -0.003(6) 0.020(5) 0.024(4)
C112 0.117(6) 0.102(5) 0.048(3) 0.009(3) -0.018(3) 0.002(4)
C82 0.059(4) 0.116(4) 0.132(7) -0.042(4) 0.006(4) 0.013(3)
C21 0.044(3) 0.046(3) 0.025(2) 0.000(2) 0.004(2) 0.006(3)
N1 0.036(3) 0.039(2) 0.029(2) -0.0001(19) -0.0014(19) -0.002(2)
N2 0.035(2) 0.047(3) 0.022(2) 0.0035(19) -0.0007(18) 0.004(2)
O1 0.071(4) 0.071(3) 0.040(5) 0.016(4) -0.010(4) -0.031(3)
C23 0.066(6) 0.203(15) 0.20(3) -0.10(2) 0.038(10) -0.051(9)
C13 0.050(6) 0.046(6) 0.082(8) -0.006(6) -0.016(6) -0.024(4)
C33 0.203(14) 0.058(5) 0.134(10) -0.011(8) -0.103(13) -0.033(8)
C43 0.234(19) 0.130(13) 0.103(11) 0.029(9) -0.114(12) -0.047(13)
O2 0.059(4) 0.107(6) 0.059(6) 0.022(6) -0.020(4) -0.048(4)
C14 0.081(7) 0.051(5) 0.079(8) 0.006(5) 0.021(5) -0.014(5)
C24 0.068(7) 0.063(5) 0.32(4) -0.018(11) -0.057(13) -0.004(5)
C34 0.079(5) 0.094(10) 0.103(9) -0.055(8) -0.050(9) 0.008(5)
C44 0.049(7) 0.086(11) 0.048(8) -0.012(6) -0.006(5) -0.015(6)

loop_
_atom_type_symbol
_atom_type_description
_atom_type_scat_dispersion_real
_atom_type_scat_dispersion_imag
_atom_type_scat_source
C C 0.0033 0.0016 'International Tables Vol C Tables 4.2.6.8 and 6.1.1.4'
H H 0.0000 0.0000 'International Tables Vol C Tables 4.2.6.8 and 6.1.1.4'
N N 0.0061 0.0033 'International Tables Vol C Tables 4.2.6.8 and 6.1.1.4'
O O 0.0106 0.0060 'International Tables Vol C Tables 4.2.6.8 and 6.1.1.4'
Fe Fe 0.3463 0.8444 'International Tables Vol C Tables 4.2.6.8 and 6.1.1.4'

loop_
_geom_angle_atom_site_label_1
_geom_angle_atom_site_label_2
_geom_angle_atom_site_label_3
_geom_angle
_geom_angle_site_symmetry_1
_geom_angle_site_symmetry_3
_geom_angle_publ_flag
O1 Fe01 O2 18.3(3) . . ?
O1 Fe01 N1 141.1(4) . . ?
O2 Fe01 N1 124.0(5) . . ?
O1 Fe01 N2 124.7(4) . . ?
O2 Fe01 N2 141.7(5) . . ?
N1 Fe01 N2 94.04(5) . . ?
C222 C212 C262 123.9(6) . . ?
C222 C212 N2 119.0(6) . . ?
C262 C212 N2 116.9(5) . . ?
C21 C31 C41 129.17(16) . . ?
C52 C62 C12 120.0(6) . . ?
C52 C62 C102 120.3(7) . . ?
C12 C62 C102 119.7(5) . . ?
C212 C262 C252 114.7(6) . . ?
C212 C262 C302 124.4(5) . . ?
C252 C262 C302 120.8(6) . . ?
C232 C242 C252 122.0(6) . . ?
C32 C22 C12 119.2(6) . . ?
C32 C22 C72 117.8(6) . . ?
C12 C22 C72 123.0(5) . . ?
C62 C52 C42 122.1(7) . . ?
C232 C222 C212 116.6(6) . . ?
C232 C222 C272 123.6(6) . . ?
C212 C222 C272 119.7(6) . . ?
C62 C12 C22 119.4(5) . . ?
C62 C12 N1 120.6(5) . . ?
C22 C12 N1 119.8(5) . . ?
C242 C232 C222 122.1(7) . . ?
C22 C72 C82 112.9(8) . . ?
C22 C72 C92 110.3(7) . . ?
C82 C72 C92 113.6(7) . . ?
C42 C32 C22 120.4(7) . . ?
N2 C41 C31 121.4(4) . . ?
N2 C41 C51 118.3(5) . . ?
C31 C41 C51 120.3(4) . . ?
C242 C252 C262 120.5(7) . . ?
C52 C42 C32 118.7(6) . . ?
C262 C302 C312 110.9(6) . . ?
C262 C302 C322 108.9(6) . . ?
C312 C302 C322 108.7(7) . . ?
C112 C102 C122 112.6(7) . . ?
C112 C102 C62 115.3(7) . . ?
C122 C102 C62 111.6(7) . . ?
C282 C272 C292 108.6(8) . . ?
C282 C272 C222 110.9(6) . . ?
C292 C272 C222 111.9(8) . . ?
N1 C21 C31 125.0(5) . . ?
N1 C21 C11 120.6(5) . . ?
C31 C21 C11 114.3(5) . . ?
C21 N1 C12 120.7(4) . . ?
C21 N1 Fe01 124.6(4) . . ?
C12 N1 Fe01 114.5(3) . . ?
C41 N2 C212 119.8(4) . . ?
C41 N2 Fe01 125.6(3) . . ?
C212 N2 Fe01 114.5(3) . . ?
C13 O1 Fe01 147.5(12) . . ?
O1 C13 C43 110.0(13) . . ?
O1 C13 C23 106.7(13) . . ?
C43 C13 C23 105.5(15) . . ?
O1 C13 C33 107.4(11) . . ?
C43 C13 C33 111.4(16) . . ?
C23 C13 C33 115.7(14) . . ?
C44 O2 Fe01 143.5(13) . . ?
O2 C44 C24 107.0(17) . . ?
O2 C44 C34 109.2(14) . . ?
C24 C44 C34 104.2(13) . . ?
O2 C44 C14 111.3(14) . . ?
C24 C44 C14 115.6(17) . . ?
C34 C44 C14 109.3(14) . . ?

loop_
_geom_bond_atom_site_label_1
_geom_bond_atom_site_label_2
_geom_bond_distance
_geom_bond_site_symmetry_2
_geom_bond_publ_flag
Fe01 O1 1.761(10) . ?
Fe01 O2 1.798(11) . ?
Fe01 N1 1.970(4) . ?
Fe01 N2 1.981(4) . ?
C212 C222 1.400(9) . ?
C212 C262 1.413(9) . ?
C212 N2 1.469(7) . ?
C292 C272 1.529(10) . ?
C31 C21 1.381(9) . ?
C31 C41 1.420(8) . ?
C62 C52 1.361(9) . ?
C62 C12 1.398(9) . ?
C62 C102 1.577(10) . ?
C262 C252 1.440(8) . ?
C262 C302 1.450(9) . ?
C242 C232 1.341(13) . ?
C242 C252 1.363(11) . ?
C22 C32 1.406(10) . ?
C22 C12 1.407(8) . ?
C22 C72 1.449(10) . ?
C51 C41 1.484(8) . ?
C52 C42 1.383(11) . ?
C222 C232 1.385(10) . ?
C222 C272 1.568(9) . ?
C12 N1 1.412(7) . ?
C322 C302 1.600(10) . ?
C72 C82 1.539(11) . ?
C72 C92 1.595(12) . ?
C32 C42 1.392(13) . ?
C41 N2 1.346(6) . ?
C122 C102 1.546(11) . ?
C11 C21 1.547(8) . ?
C302 C312 1.518(11) . ?
C102 C112 1.453(10) . ?
C272 C282 1.431(12) . ?
C21 N1 1.315(7) . ?
O1 C13 1.445(18) . ?
C23 C13 1.51(2) . ?
C13 C43 1.47(2) . ?
C13 C33 1.51(2) . ?
O2 C44 1.35(2) . ?
C14 C44 1.59(2) . ?
C24 C44 1.51(3) . ?
C34 C44 1.53(3) . ?

loop_
_geom_torsion_atom_site_label_1
_geom_torsion_atom_site_label_2
_geom_torsion_atom_site_label_3
_geom_torsion_atom_site_label_4
_geom_torsion
_geom_torsion_site_symmetry_1
_geom_torsion_site_symmetry_2
_geom_torsion_site_symmetry_3
_geom_torsion_site_symmetry_4
_geom_torsion_publ_flag
C222 C212 C262 C252 0.9(9) . . . . ?
N2 C212 C262 C252 -173.5(5) . . . . ?
C222 C212 C262 C302 178.8(6) . . . . ?
N2 C212 C262 C302 4.3(9) . . . . ?
C12 C62 C52 C42 -3.6(11) . . . . ?
C102 C62 C52 C42 178.7(7) . . . . ?
C262 C212 C222 C232 -1.0(10) . . . . ?
N2 C212 C222 C232 173.3(5) . . . . ?
C262 C212 C222 C272 -177.7(6) . . . . ?
N2 C212 C222 C272 -3.4(9) . . . . ?
C52 C62 C12 C22 1.3(10) . . . . ?
C102 C62 C12 C22 179.0(6) . . . . ?
C52 C62 C12 N1 175.8(6) . . . . ?
C102 C62 C12 N1 -6.5(9) . . . . ?
C32 C22 C12 C62 -0.7(10) . . . . ?
C72 C22 C12 C62 -178.5(7) . . . . ?
C32 C22 C12 N1 -175.2(6) . . . . ?
C72 C22 C12 N1 7.0(10) . . . . ?
C252 C242 C232 C222 -3.7(13) . . . . ?
C212 C222 C232 C242 2.4(11) . . . . ?
C272 C222 C232 C242 178.9(8) . . . . ?
C32 C22 C72 C82 -49.6(9) . . . . ?
C12 C22 C72 C82 128.2(7) . . . . ?
C32 C22 C72 C92 78.6(10) . . . . ?
C12 C22 C72 C92 -103.5(9) . . . . ?
C12 C22 C32 C42 2.2(11) . . . . ?
C72 C22 C32 C42 -179.9(8) . . . . ?
C21 C31 C41 N2 -1.5(4) . . . . ?
C21 C31 C41 C51 -178.1(6) . . . . ?
C232 C242 C252 C262 3.5(12) . . . . ?
C212 C262 C252 C242 -2.0(9) . . . . ?
C302 C262 C252 C242 -180.0(6) . . . . ?
C62 C52 C42 C32 5.1(12) . . . . ?
C22 C32 C42 C52 -4.3(12) . . . . ?
C212 C262 C302 C312 -116.5(8) . . . . ?
C252 C262 C302 C312 61.2(8) . . . . ?
C212 C262 C302 C322 124.0(7) . . . . ?
C252 C262 C302 C322 -58.3(8) . . . . ?
C52 C62 C102 C112 56.5(10) . . . . ?
C12 C62 C102 C112 -121.2(7) . . . . ?
C52 C62 C102 C122 -73.5(9) . . . . ?
C12 C62 C102 C122 108.8(8) . . . . ?
C232 C222 C272 C282 -74.0(10) . . . . ?
C212 C222 C272 C282 102.4(9) . . . . ?
C232 C222 C272 C292 47.4(10) . . . . ?
C212 C222 C272 C292 -136.2(7) . . . . ?
C41 C31 C21 N1 -3.1(5) . . . . ?
C41 C31 C21 C11 -179.9(5) . . . . ?
C31 C21 N1 C12 179.6(5) . . . . ?
C11 C21 N1 C12 -3.7(8) . . . . ?
C31 C21 N1 Fe01 4.6(7) . . . . ?
C11 C21 N1 Fe01 -178.8(4) . . . . ?
C62 C12 N1 C21 98.3(7) . . . . ?
C22 C12 N1 C21 -87.2(7) . . . . ?
C62 C12 N1 Fe01 -86.2(6) . . . . ?
C22 C12 N1 Fe01 88.3(6) . . . . ?
O1 Fe01 N1 C21 173.2(6) . . . . ?
O2 Fe01 N1 C21 -177.7(6) . . . . ?
N2 Fe01 N1 C21 -2.1(3) . . . . ?
O1 Fe01 N1 C12 -2.1(7) . . . . ?
O2 Fe01 N1 C12 7.0(7) . . . . ?
N2 Fe01 N1 C12 -177.3(4) . . . . ?
C31 C41 N2 C212 -179.2(5) . . . . ?
C51 C41 N2 C212 -2.6(7) . . . . ?
C31 C41 N2 Fe01 3.8(7) . . . . ?
C51 C41 N2 Fe01 -179.6(4) . . . . ?
C222 C212 N2 C41 91.9(7) . . . . ?
C262 C212 N2 C41 -93.4(6) . . . . ?
C222 C212 N2 Fe01 -90.8(6) . . . . ?
C262 C212 N2 Fe01 83.9(6) . . . . ?
O1 Fe01 N2 C41 -178.4(6) . . . . ?
O2 Fe01 N2 C41 172.1(7) . . . . ?
N1 Fe01 N2 C41 -2.0(3) . . . . ?
O1 Fe01 N2 C212 4.5(6) . . . . ?
O2 Fe01 N2 C212 -5.0(8) . . . . ?
N1 Fe01 N2 C212 -179.2(5) . . . . ?
O2 Fe01 O1 C13 -15.2(16) . . . . ?
N1 Fe01 O1 C13 10(2) . . . . ?
N2 Fe01 O1 C13 -176.1(15) . . . . ?
Fe01 O1 C13 C43 8(2) . . . . ?
Fe01 O1 C13 C23 121.6(17) . . . . ?
Fe01 O1 C13 C33 -114(2) . . . . ?
O1 Fe01 O2 C44 2.9(17) . . . . ?
N1 Fe01 O2 C44 -158.5(19) . . . . ?
N2 Fe01 O2 C44 29(2) . . . . ?
Fe01 O2 C44 C24 -166.9(17) . . . . ?
Fe01 O2 C44 C34 81(2) . . . . ?
Fe01 O2 C44 C14 -40(3) . . . . ?
